data_7110966
loop_
_publ_author_name
'Brett, Tom J.'
'Stezowski, John J.'

_publ_section_title
;
 Structural studies of supramolecular \b-cyclodextrin complexes with
 butyrophenone and valerophenone: an explanation for photochemical
 reaction modification
;
_journal_issue 10
_journal_name_full 'Chemical Communications'
_journal_page_first 857
_journal_paper_doi 10.1039/b002828m
_journal_year 2000
_chemical_formula_sum 'C53 H106 O47'
_chemical_formula_weight 1495.38
_chemical_name_common 'beta-CD/valerophenone unidecahydrate'
_chemical_name_systematic
; 
 ? 
;
_space_group_IT_number 5
_symmetry_cell_setting monoclinic
_symmetry_space_group_name_Hall 'C 2y'
_symmetry_space_group_name_H-M 'C 1 2 1'
_atom_sites_solution_hydrogens geom
_atom_sites_solution_primary direct
_atom_sites_solution_secondary difmap
_audit_creation_method SHELXL-97
_cell_angle_alpha 90.00
_cell_angle_beta 109.080(7)
_cell_angle_gamma 90.00
_cell_formula_units_Z 4
_cell_length_a 19.339(2)
_cell_length_b 25.581(1)
_cell_length_c 16.010(2)
_cell_measurement_reflns_used 26
_cell_measurement_temperature 293(2)
_cell_measurement_theta_max 10.0
_cell_measurement_theta_min 9.75
_cell_volume 7485.2(13)
_computing_cell_refinement XSCANS
_computing_data_collection XSCANS
_computing_data_reduction XSCANS
_computing_molecular_graphics 'InsightII (Molecular Simulations)'
_computing_publication_material 'SHELXL-97 (Sheldrick, 1997)'
_computing_structure_refinement 'SHELXL-97 (Sheldrick, 1997)'
_computing_structure_solution 'SHELXS-97 (Sheldrick, 1990)'
_diffrn_ambient_temperature 293(2)
_diffrn_measured_fraction_theta_full 0.959
_diffrn_measured_fraction_theta_max 0.959
_diffrn_measurement_device_type 'single-point counter'
_diffrn_measurement_method omega-scans
_diffrn_radiation_monochromator graphite
_diffrn_radiation_source 'fine-focus sealed tube'
_diffrn_radiation_type MoK\a
_diffrn_radiation_wavelength 0.71073
_diffrn_reflns_av_R_equivalents 0.0241
_diffrn_reflns_av_sigmaI/netI 0.0550
_diffrn_reflns_limit_h_max 27
_diffrn_reflns_limit_h_min -1
_diffrn_reflns_limit_k_max 34
_diffrn_reflns_limit_k_min -1
_diffrn_reflns_limit_l_max 21
_diffrn_reflns_limit_l_min -22
_diffrn_reflns_number 12065
_diffrn_reflns_theta_full 29.99
_diffrn_reflns_theta_max 29.99
_diffrn_reflns_theta_min 2.08
_diffrn_standards_interval_count 97
_diffrn_standards_number 3
_exptl_absorpt_coefficient_mu 0.118
_exptl_absorpt_correction_T_max 0.959
_exptl_absorpt_correction_T_min 0.906
_exptl_absorpt_correction_type psi-scan
_exptl_crystal_colour colorless
_exptl_crystal_density_diffrn 1.327
_exptl_crystal_density_method 'not measured'
_exptl_crystal_description block
_exptl_crystal_F_000 3200
_exptl_crystal_size_max .6
_exptl_crystal_size_mid .4
_exptl_crystal_size_min .35
_refine_diff_density_max 0.487
_refine_diff_density_min -0.575
_refine_diff_density_rms 0.084
_refine_ls_abs_structure_details 'Flack H D (1983), Acta Cryst. A39, 876-881'
_refine_ls_abs_structure_Flack 1.2(16)
_refine_ls_extinction_coef 0.0013(5)
_refine_ls_extinction_expression Fc^*^=kFc[1+0.001xFc^2^\l^3^/sin(2\q)]^-1/4^
_refine_ls_extinction_method SHELXL
_refine_ls_goodness_of_fit_ref 1.020
_refine_ls_hydrogen_treatment mixed
_refine_ls_matrix_type fullcycle
_refine_ls_number_parameters 907
_refine_ls_number_reflns 11163
_refine_ls_number_restraints 63
_refine_ls_restrained_S_all 1.017
_refine_ls_R_factor_all 0.1426
_refine_ls_R_factor_gt 0.0915
_refine_ls_shift/su_max 0.190
_refine_ls_shift/su_mean 0.016
_refine_ls_structure_factor_coef Fsqd
_refine_ls_weighting_details 'calc w=1/[\s^2^(Fo^2^)+(0.1863P)^2^+2.4288P] where P=(Fo^2^+2Fc^2^)/3'
_refine_ls_weighting_scheme calc
_refine_ls_wR_factor_gt 0.2504
_refine_ls_wR_factor_ref 0.2986
_reflns_number_gt 6429
_reflns_number_total 11163
_reflns_threshold_expression >2sigma(I)
_cod_data_source_file b002828msup1.cif
_cod_data_source_block n131
_cod_depositor_comments
;
The following automatic conversions were performed:
'_atom_site_symetry_multiplicity' tag replaced with
'_atom_site_symmetry_multiplicity'.

Automatic conversion script
Id: cif_correct_tags 1440 2010-10-19 06:21:57Z saulius 

The following automatic conversions were performed:

'_symmetry_cell_setting' tag value 'Monoclinic C' was replaced with
'monoclinic' value as specified in the replacement file
'/home/robertas/cod-tools/perl-scripts/inputs/replacement_values.lst'.

'_exptl_absorpt_correction_type' tag value 'psi-scans' was replaced
with 'psi-scan' value as specified in the replacement file
'/home/robertas/cod-tools/perl-scripts/inputs/replacement_values.lst'.

Automatic conversion script
Id: cif_fix_values 3143 2015-03-26 13:38:13Z robertas 
;
_cod_original_cell_volume 7485.2(12)
_cod_original_sg_symbol_H-M C2
_cod_database_code 7110966

loop_
_symmetry_equiv_pos_as_xyz
'x, y, z'
'-x, y, -z'
'x+1/2, y+1/2, z'
'-x+1/2, y+1/2, -z'

loop_
_atom_site_label
_atom_site_type_symbol
_atom_site_fract_x
_atom_site_fract_y
_atom_site_fract_z
_atom_site_U_iso_or_equiv
_atom_site_adp_type
_atom_site_occupancy
_atom_site_symmetry_multiplicity
_atom_site_calc_flag
_atom_site_refinement_flags
_atom_site_disorder_assembly
_atom_site_disorder_group
C1_1 C 0.2863(3) 0.6858(6) 0.6865(4) 0.0528(13) Uani 1 1 d . . .
H1_1 H 0.2347 0.6908 0.6805 0.063 Uiso 1 1 calc R . .
C2_1 C 0.3026(3) 0.7162(6) 0.6134(4) 0.0520(12) Uani 1 1 d . . .
H2_1 H 0.2929 0.7534 0.6191 0.062 Uiso 1 1 calc R . .
C3_1 C 0.3828(3) 0.7089(6) 0.6233(4) 0.0522(13) Uani 1 1 d . . .
H3_1 H 0.3932 0.6718 0.6170 0.063 Uiso 1 1 calc R . .
C4_1 C 0.4291(3) 0.7289(6) 0.7140(4) 0.0494(12) Uani 1 1 d . . .
H4_1 H 0.4233 0.7668 0.7179 0.059 Uiso 1 1 calc R . .
C5_1 C 0.4073(3) 0.7010(6) 0.7858(4) 0.0584(14) Uani 1 1 d . . .
H5_1 H 0.4206 0.6640 0.7868 0.070 Uiso 1 1 calc R . .
C6_1 C 0.4441(4) 0.7251(7) 0.8789(5) 0.080(2) Uani 1 1 d . . .
H6A_1 H 0.4244 0.7084 0.9207 0.096 Uiso 1 1 calc R . .
H6B_1 H 0.4962 0.7181 0.8978 0.096 Uiso 1 1 calc R . .
O6_1 O 0.4319(3) 0.7825(6) 0.8795(4) 0.0876(17) Uani 1 1 d . . .
O5_1 O 0.3299(2) 0.7054(6) 0.7704(3) 0.0624(11) Uani 1 1 d . . .
O4_1 O 0.5037(2) 0.7161(6) 0.7245(3) 0.0527(9) Uani 1 1 d . . .
O3_1 O 0.3993(3) 0.7396(6) 0.5562(3) 0.0668(12) Uani 1 1 d . . .
O2_1 O 0.2568(2) 0.6978(6) 0.5292(3) 0.0611(11) Uani 1 1 d . . .
C1_2 C 0.5566(3) 0.7582(6) 0.7525(5) 0.0597(16) Uani 1 1 d . . .
H1_2 H 0.5311 0.7909 0.7553 0.072 Uiso 1 1 calc R . .
C2_2 C 0.5951(3) 0.7635(6) 0.6848(5) 0.0591(15) Uani 1 1 d . . .
H2_2 H 0.6295 0.7928 0.7018 0.071 Uiso 1 1 calc R . .
C3_2 C 0.6388(3) 0.7131(6) 0.6832(4) 0.0483(12) Uani 1 1 d . . .
H3_2 H 0.6048 0.6836 0.6643 0.058 Uiso 1 1 calc R . .
C4_2 C 0.6916(3) 0.7025(6) 0.7750(4) 0.0531(14) Uani 1 1 d . B .
H4_2 H 0.7276 0.7307 0.7930 0.064 Uiso 1 1 calc R . .
C5_2 C 0.6491(4) 0.6980(6) 0.8401(4) 0.0616(16) Uani 1 1 d . . .
H5_2 H 0.6194 0.6662 0.8323 0.074 Uiso 1 1 calc R A 1
C6A_2 C 0.7085(9) 0.7022(9) 0.9330(11) 0.064(4) Uiso 0.48(2) 1 d P B 1
H6A1_2 H 0.6844 0.7026 0.9775 0.077 Uiso 0.50 1 calc PR B 1
H6A2_2 H 0.7391 0.6713 0.9429 0.077 Uiso 0.50 1 calc PR B 1
O6A_2 O 0.7559(10) 0.7492(10) 0.9450(12) 0.083(7) Uiso 0.35(2) 1 d P B 1
O6C_2 O 0.674(2) 0.6971(16) 1.007(2) 0.069(13) Uiso 0.141(17) 1 d P C 1
C6B_2 C 0.6881(8) 0.6817(9) 0.9381(8) 0.058(4) Uiso 0.52(2) 1 d P B 2
H6B1_2 H 0.6531 0.6773 0.9693 0.070 Uiso 0.50 1 calc PR B 2
H6B2_2 H 0.7154 0.6495 0.9417 0.070 Uiso 0.50 1 calc PR B 2
O6B_2 O 0.7375(6) 0.7262(7) 0.9741(8) 0.071(4) Uiso 0.52(2) 1 d P B 2
O5_2 O 0.6067(3) 0.7468(6) 0.8370(3) 0.0714(14) Uani 1 1 d . B .
O4_2 O 0.7288(2) 0.6522(6) 0.7728(3) 0.0516(9) Uani 1 1 d . . .
O3_2 O 0.6795(2) 0.7188(6) 0.6233(3) 0.0676(12) Uani 1 1 d . . .
O2_2 O 0.5435(2) 0.7745(6) 0.6012(3) 0.0720(13) Uani 1 1 d . . .
C1_3 C 0.8052(3) 0.6505(6) 0.8084(4) 0.0540(13) Uani 1 1 d . B .
H1_3 H 0.8242 0.6860 0.8238 0.065 Uiso 1 1 calc R . .
C2_3 C 0.8354(4) 0.6281(6) 0.7400(5) 0.0579(14) Uani 1 1 d . . .
H2_3 H 0.8889 0.6292 0.7648 0.069 Uiso 1 1 calc R B .
C3_3 C 0.8125(4) 0.5697(6) 0.7197(4) 0.0510(12) Uani 1 1 d . B .
H3_3 H 0.7591 0.5683 0.6937 0.061 Uiso 1 1 calc R . .
C4_3 C 0.8350(3) 0.5369(6) 0.8041(3) 0.0461(12) Uani 1 1 d . . .
H4_3 H 0.8885 0.5353 0.8284 0.055 Uiso 1 1 calc R B .
C5_3 C 0.8051(4) 0.5628(6) 0.8715(4) 0.0558(14) Uani 1 1 d . B .
H5_3 H 0.7516 0.5618 0.8478 0.067 Uiso 1 1 calc R . .
C6_3 C 0.8288(5) 0.5357(7) 0.9597(4) 0.076(2) Uani 1 1 d . . .
H6A_3 H 0.8089 0.5544 0.9995 0.091 Uiso 1 1 calc R B .
H6B_3 H 0.8088 0.5006 0.9524 0.091 Uiso 1 1 calc R . .
O6_3 O 0.9034(4) 0.5330(6) 0.9970(4) 0.099(2) Uani 1 1 d . B .
O5_3 O 0.8280(3) 0.6182(6) 0.8861(3) 0.0615(11) Uani 1 1 d . . .
O4_3 O 0.8052(2) 0.4829(6) 0.7840(2) 0.0462(8) Uani 1 1 d . B .
O3_3 O 0.8435(3) 0.5468(6) 0.6581(3) 0.0669(13) Uani 1 1 d . . .
O2_3 O 0.8136(3) 0.6615(6) 0.6615(3) 0.0681(12) Uani 1 1 d . B .
C1_4 C 0.8531(3) 0.4383(6) 0.8070(4) 0.0481(12) Uani 1 1 d . . .
H1_4 H 0.9038 0.4505 0.8236 0.058 Uiso 1 1 calc R B .
C2_4 C 0.8386(3) 0.4019(6) 0.7283(4) 0.0507(13) Uani 1 1 d . B .
H2_4 H 0.8728 0.3725 0.7447 0.061 Uiso 1 1 calc R . .
C3_4 C 0.7605(3) 0.3809(6) 0.7017(3) 0.0473(12) Uani 1 1 d . . .
H3_4 H 0.7259 0.4101 0.6846 0.057 Uiso 1 1 calc R B .
C4_4 C 0.7490(3) 0.3515(6) 0.7803(3) 0.0476(12) Uani 1 1 d . B .
H4_4 H 0.7783 0.3194 0.7923 0.057 Uiso 1 1 calc R . .
C5_4 C 0.7725(3) 0.3877(6) 0.8630(3) 0.0532(13) Uani 1 1 d . . .
H5_4 H 0.7374 0.4165 0.8540 0.064 Uiso 1 1 calc R B .
C6_4 C 0.7740(4) 0.3572(7) 0.9457(4) 0.071(2) Uani 1 1 d . B .
H6A_4 H 0.7868 0.3808 0.9959 0.085 Uiso 1 1 calc R . .
H6B_4 H 0.7255 0.3435 0.9378 0.085 Uiso 1 1 calc R . .
O6_4 O 0.8263(4) 0.3138(6) 0.9649(3) 0.0846(17) Uani 1 1 d . . .
O5_4 O 0.8445(2) 0.4089(6) 0.8798(2) 0.0524(9) Uani 1 1 d . B .
O4_4 O 0.6730(2) 0.3390(6) 0.7562(3) 0.0563(10) Uani 1 1 d . . .
O3_4 O 0.7453(3) 0.3440(6) 0.6293(3) 0.0616(11) Uani 1 1 d . B .
O2_4 O 0.8504(3) 0.4297(6) 0.6560(3) 0.0649(11) Uani 1 1 d . . .
C1_5 C 0.6525(4) 0.2863(7) 0.7710(4) 0.0621(16) Uani 1 1 d . B .
H1_5 H 0.6967 0.2646 0.7918 0.075 Uiso 1 1 calc R . .
C2_5 C 0.6013(3) 0.2635(6) 0.6846(4) 0.0579(14) Uani 1 1 d . . .
H2_5 H 0.5902 0.2272 0.6949 0.069 Uiso 1 1 calc R B .
C3_5 C 0.5301(3) 0.2949(6) 0.6559(3) 0.0492(12) Uani 1 1 d . B .
H3_5 H 0.5399 0.3310 0.6429 0.059 Uiso 1 1 calc R . .
C4_5 C 0.4969(3) 0.2939(7) 0.7292(4) 0.0595(15) Uani 1 1 d . . .
H4_5 H 0.4850 0.2581 0.7414 0.071 Uiso 1 1 calc R B .
C5_5 C 0.5505(4) 0.3192(7) 0.8125(4) 0.081(3) Uani 1 1 d . B .
H5_5 H 0.5637 0.3536 0.7952 0.097 Uiso 1 1 calc R D 1
C6A_5 C 0.5202(10) 0.3279(9) 0.8901(11) 0.036(6) Uiso 0.27(3) 1 d PG B 1
H6A1_5 H 0.5578 0.3419 0.9414 0.043 Uiso 0.50 1 calc PR B 1
H6A2_5 H 0.4790 0.3518 0.8731 0.043 Uiso 0.50 1 calc PR B 1
O6A_5 O 0.4979(10) 0.2770(9) 0.9081(13) 0.070(8) Uiso 0.27(3) 1 d PG B 1
C6B_5 C 0.5255(11) 0.3018(10) 0.8937(11) 0.118(5) Uiso 0.73(3) 1 d PG B 2
H6B1_5 H 0.5656 0.3094 0.9474 0.142 Uiso 0.50 1 calc PR B 2
H6B2_5 H 0.4851 0.3242 0.8940 0.142 Uiso 0.50 1 calc PR B 2
O6B_5 O 0.5035(13) 0.2490(11) 0.8996(16) 0.092(11) Uiso 0.27(3) 1 d PG B 2
O6C_5 O 0.581(2) 0.3363(14) 0.976(2) 0.27(2) Uiso 0.46(3) 1 d PG E 2
O5_5 O 0.6173(3) 0.2866(7) 0.8368(3) 0.0825(17) Uani 1 1 d . . .
O4_5 O 0.4312(2) 0.3264(6) 0.7016(3) 0.0572(10) Uani 1 1 d . B .
O3_5 O 0.4797(2) 0.2708(6) 0.5781(3) 0.0665(12) Uani 1 1 d . . .
O2_5 O 0.6361(2) 0.2644(6) 0.6191(3) 0.0639(11) Uani 1 1 d . B .
C1_6 C 0.3665(3) 0.3016(6) 0.7053(4) 0.0587(15) Uani 1 1 d . . .
H1_6 H 0.3753 0.2640 0.7149 0.070 Uiso 1 1 calc R B .
C2_6 C 0.3071(3) 0.3106(6) 0.6178(4) 0.0540(14) Uani 1 1 d . B .
H2_6 H 0.2623 0.2935 0.6195 0.065 Uiso 1 1 calc R . .
C3_6 C 0.2920(3) 0.3701(6) 0.6027(3) 0.0528(13) Uani 1 1 d . . .
H3_6 H 0.3361 0.3873 0.5988 0.063 Uiso 1 1 calc R B .
C4_6 C 0.2712(3) 0.3949(6) 0.6801(3) 0.0519(13) Uani 1 1 d . B .
H4_6 H 0.2238 0.3812 0.6799 0.062 Uiso 1 1 calc R . .
C5_6 C 0.3302(4) 0.3813(7) 0.7682(4) 0.0677(19) Uani 1 1 d . . .
H5_6 H 0.3753 0.3982 0.7668 0.081 Uiso 1 1 calc R B 1
C6A_6 C 0.3132(9) 0.4051(10) 0.8470(11) 0.065(4) Uiso 0.50 1 d P B 1
H6A1_6 H 0.3563 0.4040 0.8993 0.078 Uiso 0.50 1 calc PR B 1
H6A2_6 H 0.2979 0.4412 0.8348 0.078 Uiso 0.50 1 calc PR B 1
O6A_6 O 0.2572(8) 0.3754(8) 0.8598(9) 0.084(3) Uiso 0.50 1 d P B 1
C6B_6 C 0.3007(9) 0.3846(9) 0.8468(10) 0.062(3) Uiso 0.50 1 d P B 2
H6B1_6 H 0.3393 0.3733 0.8995 0.074 Uiso 0.50 1 calc PR B 2
H6B2_6 H 0.2907 0.4210 0.8552 0.074 Uiso 0.50 1 calc PR B 2
O6B_6 O 0.2368(7) 0.3553(8) 0.8404(8) 0.071(3) Uiso 0.50 1 d P B 2
O5_6 O 0.3457(3) 0.3230(6) 0.7755(3) 0.0688(13) Uani 1 1 d . B .
O4_6 O 0.2667(2) 0.4521(6) 0.6682(3) 0.0585(11) Uani 1 1 d . . .
O3_6 O 0.2323(3) 0.3803(6) 0.5232(3) 0.0651(12) Uani 1 1 d . B .
O2_6 O 0.3282(3) 0.2875(6) 0.5482(3) 0.0647(11) Uani 1 1 d . . .
C1_7 C 0.2033(4) 0.4787(6) 0.6714(5) 0.0658(18) Uani 1 1 d . B .
H1_7 H 0.1659 0.4528 0.6710 0.079 Uiso 1 1 calc R . .
C2_7 C 0.1737(4) 0.5141(6) 0.5882(4) 0.0606(15) Uani 1 1 d . . .
H2_7 H 0.1275 0.5296 0.5888 0.073 Uiso 1 1 calc R B .
C3_7 C 0.2272(3) 0.5587(6) 0.5891(4) 0.0508(12) Uani 1 1 d . B .
H3_7 H 0.2730 0.5437 0.5864 0.061 Uiso 1 1 calc R . .
C4_7 C 0.2436(3) 0.5915(6) 0.6754(4) 0.0525(13) Uani 1 1 d . . .
H4_7 H 0.1990 0.6097 0.6753 0.063 Uiso 1 1 calc R B .
C5_7 C 0.2680(5) 0.5537(7) 0.7548(4) 0.075(2) Uani 1 1 d . B .
H5_7 H 0.3182 0.5413 0.7666 0.090 Uiso 1 1 calc R F 1
C6A_7 C 0.2591(14) 0.5878(10) 0.8350(13) 0.082(5) Uiso 0.50 1 d P B 1
H6A1_7 H 0.2719 0.5662 0.8876 0.099 Uiso 0.50 1 calc PR B 1
H6A2_7 H 0.2936 0.6166 0.8467 0.099 Uiso 0.50 1 calc PR B 1
O6A_7 O 0.1843(11) 0.6094(10) 0.8186(13) 0.127(5) Uiso 0.50 1 d P B 1
C6B_7 C 0.2911(14) 0.5766(11) 0.8491(15) 0.089(5) Uiso 0.50 1 d P B 2
H6B1_7 H 0.3190 0.5518 0.8929 0.106 Uiso 0.50 1 calc PR B 2
H6B2_7 H 0.3189 0.6087 0.8538 0.106 Uiso 0.50 1 calc PR B 2
O6B_7 O 0.2224(14) 0.5857(11) 0.8557(15) 0.139(6) Uiso 0.50 1 d P B 2
O5_7 O 0.2163(3) 0.5106(6) 0.7470(3) 0.0833(16) Uani 1 1 d . . .
O4_7 O 0.2995(2) 0.6294(6) 0.6777(3) 0.0516(9) Uani 1 1 d . B .
O3_7 O 0.1978(3) 0.5935(6) 0.5153(3) 0.0679(12) Uani 1 1 d . . .
O2_7 O 0.1582(3) 0.4816(6) 0.5102(3) 0.0718(13) Uani 1 1 d . B .
O_8 O 0.5449(3) 0.8579(6) 0.9204(4) 0.0848(16) Uani 1 1 d . . .
O_9 O 1.0000 0.4478(7) 1.0000 0.085(2) Uani 1 2 d S . .
OA_10 O 0.5852(6) 0.8631(7) 0.5317(7) 0.067(2) Uiso 0.50 1 d P . .
OB_10 O 0.6003(13) 0.8501(12) 0.5090(16) 0.141(7) Uiso 0.50 1 d P . .
O_11 O 0.1041(5) 0.4059(7) 0.7989(6) 0.122(3) Uani 1 1 d . . .
O_12 O 0.9120(12) 0.5154(9) 1.1739(10) 0.219(7) Uani 1 1 d . . .
OA_13 O 0.5865(12) 0.1559(12) 0.5687(16) 0.140(7) Uiso 0.50 1 d P . .
OB_13 O 0.5871(13) 0.1686(12) 0.5211(18) 0.150(8) Uiso 0.50 1 d P . .
OA_14 O 0.9874(16) 0.4075(14) 0.6355(19) 0.173(10) Uiso 0.50 1 d P . .
OB_14 O 0.9766(11) 0.3812(11) 0.6620(13) 0.121(5) Uiso 0.50 1 d P . .
O_15 O 0.9336(11) 0.6647(10) 0.6085(16) 0.256(10) Uani 1 1 d . . .
OA1_16 O 0.0146(17) 0.5034(15) 0.428(2) 0.098(7) Uiso 0.25 1 d P . .
OA2_16 O 0.001(2) 0.4706(17) 0.467(2) 0.123(10) Uiso 0.25 1 d P . .
OB_16 O 0.0185(18) 0.5315(17) 0.386(3) 0.190(11) Uiso 0.50 1 d P . .
O_17 O 1.0000 0.6274(15) 1.0000 0.185(11) Uiso 0.70 2 d SP . .
OA_18 O 0.8348(15) 0.7814(13) 0.9303(16) 0.084(6) Uiso 0.25 1 d P . .
OB_18 O 0.8649(14) 0.7605(12) 0.9333(16) 0.081(6) Uiso 0.25 1 d P B .
OA_19 O -0.012(3) 0.548(2) 0.665(4) 0.118(13) Uiso 0.20 1 d P . .
OB_19 O 0.020(3) 0.578(2) 0.685(3) 0.170(15) Uiso 0.30 1 d P . .
OA_22 O 0.6289(15) 0.1729(13) 0.9245(18) 0.092(7) Uiso 0.25 1 d P . .
OB_22 O 0.662(3) 0.182(2) 0.880(3) 0.156(15) Uiso 0.25 1 d P . .
OA_23 O 0.517(7) 0.155(6) 0.958(7) 0.32(5) Uiso 0.25 1 d P . .
OB_23 O 0.515(3) 0.174(3) 0.853(4) 0.186(19) Uiso 0.25 1 d P . .
O7_25 O 0.5218 0.5512 0.7394 0.200 Uiso 0.20 1 d PGU G 1
C1_25 C 0.5601 0.5217 0.6224 0.200 Uiso 0.20 1 d PGU G 1
C2_25 C 0.5839 0.4808 0.5799 0.200 Uiso 0.20 1 d PGU G 1
H2_25 H 0.5945 0.4421 0.6082 0.240 Uiso 0.20 1 d PG G 1
C3_25 C 0.5936 0.4885 0.4984 0.200 Uiso 0.20 1 d PGU G 1
H3_25 H 0.6118 0.4566 0.4665 0.240 Uiso 0.20 1 d PG G 1
C4_25 C 0.5797 0.5372 0.4579 0.200 Uiso 0.20 1 d PGU G 1
H4_25 H 0.5872 0.5432 0.3946 0.240 Uiso 0.20 1 d PG G 1
C5_25 C 0.5559 0.5783 0.4984 0.200 Uiso 0.20 1 d PGU . 1
H5_25 H 0.5450 0.6161 0.4667 0.240 Uiso 0.20 1 d PG G 1
C6_25 C 0.5461 0.5707 0.5799 0.200 Uiso 0.20 1 d PGU . 1
H6_25 H 0.5276 0.6035 0.6096 0.240 Uiso 0.20 1 d PG G 1
C7_25 C 0.5490 0.5152 0.7092 0.200 Uiso 0.20 1 d PGU G 1
C8_25 C 0.5693 0.4637 0.7638 0.200 Uiso 0.20 1 d PGU G 1
H8A1_25 H 0.5272 0.4407 0.7434 0.240 Uiso 0.20 1 calc PR G 1
H8A2_25 H 0.6084 0.4473 0.7479 0.240 Uiso 0.20 1 calc PR G 1
C9_25 C 0.5933 0.4648 0.8661 0.250 Uiso 0.20 1 d PGU G 1
H9A1_25 H 0.5976 0.4287 0.8861 0.300 Uiso 0.20 1 calc PR G 1
H9A2_25 H 0.6421 0.4796 0.8872 0.300 Uiso 0.20 1 calc PR G 1
C10_25 C 0.5469 0.4938 0.9136 0.270 Uiso 0.20 1 d PGU G 1
H10A_25 H 0.5714 0.4914 0.9769 0.324 Uiso 0.20 1 calc PR G 1
H10B_25 H 0.5447 0.5305 0.8976 0.324 Uiso 0.20 1 calc PR G 1
C11_25 C 0.4685 0.4732 0.8923 0.300 Uiso 0.20 1 d PGU G 1
H11A_25 H 0.4434 0.4932 0.9242 0.450 Uiso 0.20 1 calc PR G 1
H11B_25 H 0.4699 0.4371 0.9094 0.450 Uiso 0.20 1 calc PR G 1
H11C_25 H 0.4432 0.4763 0.8300 0.450 Uiso 0.20 1 calc PR G 1
O7_26 O 0.5601 0.5553 0.7344 0.200 Uiso 0.20 1 d PGU H 2
C1_26 C 0.5751 0.5043 0.6192 0.200 Uiso 0.20 1 d PGU H 2
C2_26 C 0.5696 0.4557 0.5764 0.200 Uiso 0.20 1 d PGU H 2
H2_26 H 0.5536 0.4207 0.6031 0.240 Uiso 0.20 1 d PG H 2
C3_26 C 0.5836 0.4512 0.4967 0.200 Uiso 0.20 1 d PGU H 2
H3_26 H 0.5788 0.4136 0.4645 0.240 Uiso 0.20 1 d PG H 2
C4_26 C 0.6031 0.4950 0.4583 0.200 Uiso 0.20 1 d PGU H 2
H4_26 H 0.6138 0.4914 0.3965 0.240 Uiso 0.20 1 d PG H 2
C5_26 C 0.6087 0.5435 0.4992 0.200 Uiso 0.20 1 d PGU H 2
H5_26 H 0.6238 0.5775 0.4690 0.240 Uiso 0.20 1 d PG H 2
C6_26 C 0.5948 0.5481 0.5788 0.200 Uiso 0.20 1 d PGU H 2
H6_26 H 0.5997 0.5864 0.6088 0.240 Uiso 0.20 1 d PG H 2
C7_26 C 0.5607 0.5110 0.7041 0.200 Uiso 0.20 1 d PGU H 2
C8_26 C 0.5448 0.4637 0.7564 0.200 Uiso 0.20 1 d PGU H 2
H8A1_26 H 0.4926 0.4571 0.7334 0.240 Uiso 0.20 1 calc PR H 2
H8A2_26 H 0.5688 0.4334 0.7416 0.240 Uiso 0.20 1 calc PR H 2
C9_26 C 0.5666 0.4655 0.8586 0.250 Uiso 0.20 1 d PGU H 2
H9A1_26 H 0.5425 0.4363 0.8764 0.300 Uiso 0.20 1 calc PR H 2
H9A2_26 H 0.6188 0.4590 0.8823 0.300 Uiso 0.20 1 calc PR H 2
C10_26 C 0.5507 0.5148 0.9052 0.270 Uiso 0.20 1 d PGU H 2
H10A_26 H 0.5693 0.5091 0.9686 0.324 Uiso 0.20 1 calc PR H 2
H10B_26 H 0.5773 0.5440 0.8919 0.324 Uiso 0.20 1 calc PR H 2
C11_26 C 0.4694 0.5294 0.8788 0.300 Uiso 0.20 1 d PGU H 2
H11A_26 H 0.4640 0.5602 0.9103 0.450 Uiso 0.20 1 calc PR H 2
H11B_26 H 0.4427 0.5011 0.8932 0.450 Uiso 0.20 1 calc PR H 2
H11C_26 H 0.4507 0.5360 0.8164 0.450 Uiso 0.20 1 calc PR H 2
O7_27 O 0.5143 0.4685 0.7267 0.200 Uiso 0.20 1 d PGU I 3
C1_27 C 0.4502 0.5076 0.5903 0.200 Uiso 0.20 1 d PGU I 3
C2_27 C 0.4271 0.5529 0.5390 0.200 Uiso 0.20 1 d PGU I 3
H2_27 H 0.4383 0.5915 0.5675 0.240 Uiso 0.20 1 d PG I 3
C3_27 C 0.3901 0.5496 0.4486 0.200 Uiso 0.20 1 d PGU I 3
H3_27 H 0.3730 0.5848 0.4101 0.240 Uiso 0.20 1 d PG I 3
C4_27 C 0.3752 0.5010 0.4078 0.200 Uiso 0.20 1 d PGU I 3
H4_27 H 0.3464 0.4985 0.3377 0.240 Uiso 0.20 1 d PG I 3
C5_27 C 0.3976 0.4557 0.4571 0.200 Uiso 0.20 1 d PGU I 3
H5_27 H 0.3861 0.4179 0.4251 0.240 Uiso 0.20 1 d PG I 3
C6_27 C 0.4347 0.4588 0.5474 0.200 Uiso 0.20 1 d PGU I 3
H6_27 H 0.4512 0.4228 0.5836 0.240 Uiso 0.20 1 d PG I 3
C7_27 C 0.4900 0.5093 0.6868 0.200 Uiso 0.20 1 d PGU I 3
C8_27 C 0.5036 0.5614 0.7401 0.200 Uiso 0.20 1 d PGU I 3
H8A1_27 H 0.5486 0.5763 0.7364 0.240 Uiso 0.20 1 calc PR I 3
H8A2_27 H 0.4645 0.5852 0.7093 0.240 Uiso 0.20 1 calc PR I 3
C9_27 C 0.5091 0.5620 0.8390 0.250 Uiso 0.20 1 d PGU I 3
H9A1_27 H 0.5272 0.5962 0.8622 0.300 Uiso 0.20 1 calc PR I 3
H9A2_27 H 0.4597 0.5592 0.8412 0.300 Uiso 0.20 1 calc PR I 3
C10_27 C 0.5562 0.5210 0.9038 0.270 Uiso 0.20 1 d PGU I 3
H10A_27 H 0.5519 0.5270 0.9617 0.324 Uiso 0.20 1 calc PR I 3
H10B_27 H 0.5367 0.4865 0.8844 0.324 Uiso 0.20 1 calc PR I 3
C11_27 C 0.6376 0.5219 0.9122 0.300 Uiso 0.20 1 d PGU I 3
H11A_27 H 0.6631 0.4955 0.9534 0.450 Uiso 0.20 1 calc PR I 3
H11B_27 H 0.6578 0.5556 0.9329 0.450 Uiso 0.20 1 calc PR I 3
H11C_27 H 0.6426 0.5151 0.8555 0.450 Uiso 0.20 1 calc PR I 3
O7_28 O 0.4550 0.4722 0.7119 0.200 Uiso 0.20 1 d PGU J 4
C1_28 C 0.4563 0.5328 0.6020 0.200 Uiso 0.20 1 d PGU J 4
C2_28 C 0.4886 0.5762 0.5751 0.200 Uiso 0.20 1 d PGU . 4
H2_28 H 0.5341 0.5968 0.6207 0.240 Uiso 0.20 1 d PG J 4
C3_28 C 0.4637 0.5935 0.4880 0.200 Uiso 0.20 1 d PGU . 4
H3_28 H 0.4892 0.6267 0.4684 0.240 Uiso 0.20 1 d PG J 4
C4_28 C 0.4060 0.5680 0.4260 0.200 Uiso 0.20 1 d PGU J 4
H4_28 H 0.3867 0.5814 0.3584 0.240 Uiso 0.20 1 d PG J 4
C5_28 C 0.3732 0.5250 0.4509 0.200 Uiso 0.20 1 d PGU J 4
H5_28 H 0.3285 0.5051 0.4025 0.240 Uiso 0.20 1 d PG J 4
C6_28 C 0.3981 0.5076 0.5379 0.200 Uiso 0.20 1 d PGU J 4
H6_28 H 0.3713 0.4740 0.5548 0.240 Uiso 0.20 1 d PG J 4
C7_28 C 0.4812 0.5130 0.6942 0.200 Uiso 0.20 1 d PGU J 4
C8_28 C 0.5408 0.5416 0.7702 0.200 Uiso 0.20 1 d PGU J 4
H8A_28 H 0.5880 0.5287 0.7701 0.240 Uiso 0.20 1 calc PR J 4
H8B_28 H 0.5387 0.5783 0.7544 0.240 Uiso 0.20 1 calc PR J 4
C9_28 C 0.5404 0.5385 0.8669 0.250 Uiso 0.20 1 d PGU J 4
H9A_28 H 0.5866 0.5527 0.9045 0.300 Uiso 0.20 1 calc PR J 4
H9B_28 H 0.5024 0.5619 0.8715 0.300 Uiso 0.20 1 calc PR J 4
C10_28 C 0.5291 0.4856 0.9070 0.270 Uiso 0.20 1 d PGU J 4
H10A_28 H 0.5291 0.4915 0.9668 0.324 Uiso 0.20 1 calc PR J 4
H10B_28 H 0.4814 0.4720 0.8730 0.324 Uiso 0.20 1 calc PR J 4
C11_28 C 0.5871 0.4442 0.9093 0.300 Uiso 0.20 1 d PGU J 4
H11A_28 H 0.5764 0.4126 0.9350 0.450 Uiso 0.20 1 calc PR J 4
H11B_28 H 0.6345 0.4568 0.9441 0.450 Uiso 0.20 1 calc PR J 4
H11C_28 H 0.5867 0.4372 0.8502 0.450 Uiso 0.20 1 calc PR J 4
O7_29 O 0.5563 0.4756 0.7375 0.200 Uiso 0.20 1 d PGU K 5
C1_29 C 0.4741 0.4763 0.5920 0.200 Uiso 0.20 1 d PGU K 5
C2_29 C 0.4150 0.4997 0.5265 0.200 Uiso 0.20 1 d PGU K 5
H2_29 H 0.3865 0.5325 0.5439 0.240 Uiso 0.20 1 d PG K 5
C3_29 C 0.3924 0.4814 0.4398 0.200 Uiso 0.20 1 d PGU K 5
H3_29 H 0.3466 0.5000 0.3899 0.240 Uiso 0.20 1 d PG K 5
C4_29 C 0.4284 0.4394 0.4171 0.200 Uiso 0.20 1 d PGU . 5
H4_29 H 0.4105 0.4250 0.3493 0.240 Uiso 0.20 1 d PG K 5
C5_29 C 0.4869 0.4158 0.4805 0.200 Uiso 0.20 1 d PGU . 5
H5_29 H 0.5150 0.3829 0.4624 0.240 Uiso 0.20 1 d PG K 5
C6_29 C 0.5097 0.4340 0.5671 0.200 Uiso 0.20 1 d PGU . 5
H6_29 H 0.5559 0.4153 0.6164 0.240 Uiso 0.20 1 d PG K 5
C7_29 C 0.5003 0.4946 0.6851 0.200 Uiso 0.20 1 d PGU K 5
C8_29 C 0.4598 0.5381 0.7192 0.200 Uiso 0.20 1 d PGU K 5
H8A1_29 H 0.4790 0.5714 0.7079 0.240 Uiso 0.20 1 calc PR K 5
H8A2_29 H 0.4088 0.5370 0.6825 0.240 Uiso 0.20 1 calc PR K 5
C9_29 C 0.4617 0.5387 0.8168 0.250 Uiso 0.20 1 d PGU K 5
H9A1_29 H 0.4421 0.5721 0.8270 0.300 Uiso 0.20 1 calc PR K 5
H9A2_29 H 0.4278 0.5121 0.8227 0.300 Uiso 0.20 1 calc PR K 5
C10_29 C 0.5344 0.5302 0.8928 0.270 Uiso 0.20 1 d PGU K 5
H10A_29 H 0.5246 0.5309 0.9484 0.324 Uiso 0.20 1 calc PR K 5
H10B_29 H 0.5531 0.4958 0.8865 0.324 Uiso 0.20 1 calc PR K 5
C11_29 C 0.5937 0.5709 0.8966 0.300 Uiso 0.20 1 d PGU K 5
H11A_29 H 0.6370 0.5630 0.9453 0.450 Uiso 0.20 1 calc PR K 5
H11B_29 H 0.5763 0.6050 0.9045 0.450 Uiso 0.20 1 calc PR K 5
H11C_29 H 0.6049 0.5699 0.8425 0.450 Uiso 0.20 1 calc PR K 5

loop_
_atom_site_aniso_label
_atom_site_aniso_U_11
_atom_site_aniso_U_22
_atom_site_aniso_U_33
_atom_site_aniso_U_23
_atom_site_aniso_U_13
_atom_site_aniso_U_12
C1_1 0.049(3) 0.048(3) 0.058(3) -0.017(3) 0.013(2) 0.002(2)
C2_1 0.055(3) 0.038(3) 0.057(3) -0.008(2) 0.011(2) 0.003(2)
C3_1 0.060(3) 0.044(3) 0.046(3) -0.008(2) 0.010(2) 0.000(2)
C4_1 0.048(3) 0.044(3) 0.049(3) -0.013(2) 0.006(2) 0.007(2)
C5_1 0.057(3) 0.059(4) 0.055(3) -0.014(3) 0.012(3) 0.002(3)
C6_1 0.065(4) 0.118(7) 0.051(3) -0.013(4) 0.011(3) -0.005(4)
O6_1 0.076(3) 0.092(4) 0.084(3) -0.048(3) 0.012(3) -0.009(3)
O5_1 0.062(2) 0.071(3) 0.052(2) -0.025(2) 0.0145(18) 0.002(2)
O4_1 0.048(2) 0.042(2) 0.063(2) -0.0107(17) 0.0120(17) 0.0035(17)
O3_1 0.064(2) 0.074(3) 0.055(2) 0.006(2) 0.0102(19) -0.013(2)
O2_1 0.053(2) 0.061(3) 0.059(2) -0.002(2) 0.0031(18) -0.004(2)
C1_2 0.048(3) 0.045(3) 0.074(4) -0.018(3) 0.003(3) 0.005(2)
C2_2 0.048(3) 0.043(3) 0.072(4) 0.004(3) 0.000(3) -0.006(2)
C3_2 0.047(3) 0.047(3) 0.049(3) 0.000(2) 0.012(2) -0.007(2)
C4_2 0.055(3) 0.040(3) 0.051(3) -0.014(2) -0.001(2) 0.007(2)
C5_2 0.067(4) 0.065(4) 0.050(3) -0.010(3) 0.015(3) 0.019(3)
O5_2 0.058(2) 0.082(3) 0.062(3) -0.033(2) 0.0037(19) 0.019(2)
O4_2 0.051(2) 0.045(2) 0.052(2) -0.0117(17) 0.0087(16) 0.0049(17)
O3_2 0.047(2) 0.087(3) 0.067(3) 0.018(2) 0.0155(19) 0.002(2)
O2_2 0.052(2) 0.071(3) 0.079(3) 0.022(3) 0.002(2) -0.003(2)
C1_3 0.052(3) 0.045(3) 0.056(3) -0.003(2) 0.006(2) 0.002(2)
C2_3 0.051(3) 0.053(3) 0.071(4) 0.002(3) 0.021(3) 0.003(3)
C3_3 0.059(3) 0.048(3) 0.048(3) -0.001(2) 0.021(2) 0.011(3)
C4_3 0.046(3) 0.052(3) 0.038(2) -0.005(2) 0.010(2) 0.008(2)
C5_3 0.060(3) 0.056(3) 0.051(3) -0.007(3) 0.017(3) 0.013(3)
C6_3 0.104(6) 0.078(5) 0.047(3) -0.005(3) 0.026(4) 0.017(4)
O6_3 0.103(4) 0.119(5) 0.060(3) 0.014(3) 0.007(3) 0.041(4)
O5_3 0.065(2) 0.060(3) 0.048(2) -0.0121(19) 0.0025(19) 0.010(2)
O4_3 0.0465(19) 0.047(2) 0.0423(17) -0.0014(15) 0.0102(15) 0.0073(16)
O3_3 0.099(4) 0.055(3) 0.060(2) 0.003(2) 0.045(2) 0.017(2)
O2_3 0.071(3) 0.060(3) 0.078(3) 0.013(2) 0.031(2) 0.007(2)
C1_4 0.049(3) 0.050(3) 0.045(3) 0.007(2) 0.015(2) 0.013(2)
C2_4 0.063(3) 0.048(3) 0.048(3) 0.006(2) 0.027(2) 0.013(3)
C3_4 0.065(3) 0.046(3) 0.032(2) 0.003(2) 0.016(2) 0.013(2)
C4_4 0.047(3) 0.058(3) 0.036(2) 0.007(2) 0.0111(19) 0.011(2)
C5_4 0.051(3) 0.071(4) 0.036(2) 0.006(2) 0.012(2) 0.008(3)
C6_4 0.068(4) 0.111(6) 0.029(2) 0.006(3) 0.009(2) -0.010(4)
O6_4 0.114(4) 0.082(4) 0.044(2) 0.024(2) 0.006(2) -0.010(3)
O5_4 0.052(2) 0.063(2) 0.0376(17) 0.0065(17) 0.0078(15) 0.0089(18)
O4_4 0.053(2) 0.067(3) 0.0432(18) 0.0092(18) 0.0069(16) 0.011(2)
O3_4 0.092(3) 0.054(2) 0.0442(19) -0.0083(18) 0.030(2) -0.008(2)
O2_4 0.086(3) 0.065(3) 0.055(2) 0.008(2) 0.038(2) 0.002(2)
C1_5 0.056(3) 0.082(5) 0.044(3) 0.019(3) 0.011(2) 0.003(3)
C2_5 0.056(3) 0.061(4) 0.056(3) 0.005(3) 0.018(3) -0.003(3)
C3_5 0.043(2) 0.063(3) 0.039(2) -0.003(2) 0.010(2) -0.006(2)
C4_5 0.049(3) 0.084(4) 0.044(3) 0.007(3) 0.014(2) -0.002(3)
C5_5 0.057(3) 0.144(8) 0.038(3) -0.010(4) 0.010(2) -0.005(4)
O5_5 0.062(3) 0.139(5) 0.043(2) 0.020(3) 0.0118(18) -0.009(3)
O4_5 0.050(2) 0.072(3) 0.053(2) 0.001(2) 0.0214(17) -0.004(2)
O3_5 0.057(2) 0.094(4) 0.043(2) -0.011(2) 0.0101(17) -0.006(2)
O2_5 0.052(2) 0.078(3) 0.062(2) -0.010(2) 0.0192(19) 0.003(2)
C1_6 0.054(3) 0.073(4) 0.056(3) 0.010(3) 0.026(3) -0.008(3)
C2_6 0.052(3) 0.065(4) 0.047(3) -0.002(3) 0.018(2) -0.021(3)
C3_6 0.050(3) 0.074(4) 0.038(2) 0.000(2) 0.020(2) -0.009(3)
C4_6 0.055(3) 0.068(4) 0.038(2) 0.004(2) 0.022(2) -0.017(3)
C5_6 0.060(4) 0.102(6) 0.042(3) -0.003(3) 0.017(3) -0.001(4)
O5_6 0.064(3) 0.103(4) 0.045(2) 0.008(2) 0.0258(19) 0.003(3)
O4_6 0.054(2) 0.071(3) 0.058(2) 0.002(2) 0.0291(19) -0.012(2)
O3_6 0.065(3) 0.086(3) 0.0417(19) -0.005(2) 0.0146(18) -0.002(2)
O2_6 0.072(3) 0.065(3) 0.058(2) -0.011(2) 0.022(2) -0.013(2)
C1_7 0.069(4) 0.075(4) 0.070(4) -0.013(3) 0.044(3) -0.022(3)
C2_7 0.054(3) 0.069(4) 0.064(3) -0.010(3) 0.027(3) -0.008(3)
C3_7 0.055(3) 0.055(3) 0.047(3) -0.007(2) 0.023(2) -0.005(3)
C4_7 0.052(3) 0.058(3) 0.053(3) -0.011(3) 0.024(2) -0.008(3)
C5_7 0.099(5) 0.081(5) 0.050(3) -0.008(3) 0.032(3) -0.026(4)
O5_7 0.112(4) 0.088(4) 0.074(3) -0.010(3) 0.064(3) -0.025(3)
O4_7 0.048(2) 0.048(2) 0.059(2) -0.0109(18) 0.0185(17) 0.0025(17)
O3_7 0.081(3) 0.061(3) 0.054(2) -0.006(2) 0.011(2) -0.005(2)
O2_7 0.077(3) 0.066(3) 0.069(3) -0.019(2) 0.019(2) -0.018(3)
O_8 0.082(3) 0.088(4) 0.082(3) -0.016(3) 0.025(3) -0.007(3)
O_9 0.069(4) 0.081(5) 0.094(5) 0.000 0.012(4) 0.000
O_11 0.106(5) 0.136(7) 0.131(6) 0.004(6) 0.046(5) -0.003(5)
O_12 0.34(2) 0.182(13) 0.170(10) 0.032(11) 0.127(13) 0.006(14)
O_15 0.230(16) 0.189(15) 0.43(3) -0.027(17) 0.214(19) -0.067(13)

loop_
_atom_type_symbol
_atom_type_description
_atom_type_scat_dispersion_real
_atom_type_scat_dispersion_imag
_atom_type_scat_source
C C 0.0033 0.0016 'International Tables Vol C Tables 4.2.6.8 and 6.1.1.4'
H H 0.0000 0.0000 'International Tables Vol C Tables 4.2.6.8 and 6.1.1.4'
O O 0.0106 0.0060 'International Tables Vol C Tables 4.2.6.8 and 6.1.1.4'

loop_
_geom_angle_atom_site_label_1
_geom_angle_atom_site_label_2
_geom_angle_atom_site_label_3
_geom_angle
_geom_angle_site_symmetry_1
_geom_angle_site_symmetry_3
O5_1 C1_1 O4_7 111.4(5) . .
O5_1 C1_1 C2_1 109.8(5) . .
O4_7 C1_1 C2_1 109.8(5) . .
O2_1 C2_1 C3_1 110.7(5) . .
O2_1 C2_1 C1_1 109.8(5) . .
C3_1 C2_1 C1_1 108.5(5) . .
O3_1 C3_1 C2_1 108.7(5) . .
O3_1 C3_1 C4_1 108.7(5) . .
C2_1 C3_1 C4_1 108.6(5) . .
O4_1 C4_1 C5_1 108.6(5) . .
O4_1 C4_1 C3_1 106.8(4) . .
C5_1 C4_1 C3_1 109.8(5) . .
O5_1 C5_1 C4_1 111.2(5) . .
O5_1 C5_1 C6_1 104.9(5) . .
C4_1 C5_1 C6_1 112.6(6) . .
O6_1 C6_1 C5_1 111.9(7) . .
C1_1 O5_1 C5_1 113.3(4) . .
C4_1 O4_1 C1_2 116.6(4) . .
O5_2 C1_2 O4_1 109.6(6) . .
O5_2 C1_2 C2_2 111.3(5) . .
O4_1 C1_2 C2_2 108.0(5) . .
O2_2 C2_2 C1_2 109.7(5) . .
O2_2 C2_2 C3_2 111.8(6) . .
C1_2 C2_2 C3_2 109.7(5) . .
O3_2 C3_2 C4_2 108.9(5) . .
O3_2 C3_2 C2_2 110.3(5) . .
C4_2 C3_2 C2_2 109.4(5) . .
O4_2 C4_2 C3_2 108.2(4) . .
O4_2 C4_2 C5_2 109.0(5) . .
C3_2 C4_2 C5_2 109.4(5) . .
O5_2 C5_2 C4_2 109.2(6) . .
O5_2 C5_2 C6A_2 101.6(7) . .
C4_2 C5_2 C6A_2 104.7(8) . .
O5_2 C5_2 C6B_2 109.7(7) . .
C4_2 C5_2 C6B_2 121.1(7) . .
C6A_2 C5_2 C6B_2 25.1(6) . .
O6A_2 C6A_2 C5_2 114.3(14) . .
C6A_2 O6A_2 OA_18 149.3(17) . .
O6B_2 C6B_2 C5_2 103.0(11) . .
C1_2 O5_2 C5_2 113.8(4) . .
C1_3 O4_2 C4_2 118.3(4) . .
O4_2 C1_3 O5_3 110.7(5) . .
O4_2 C1_3 C2_3 108.8(5) . .
O5_3 C1_3 C2_3 109.1(5) . .
O2_3 C2_3 C1_3 109.3(5) . .
O2_3 C2_3 C3_3 113.4(5) . .
C1_3 C2_3 C3_3 111.3(5) . .
O3_3 C3_3 C4_3 108.8(5) . .
O3_3 C3_3 C2_3 112.3(5) . .
C4_3 C3_3 C2_3 111.2(5) . .
O4_3 C4_3 C3_3 109.8(4) . .
O4_3 C4_3 C5_3 110.2(5) . .
C3_3 C4_3 C5_3 108.8(5) . .
O5_3 C5_3 C6_3 108.0(5) . .
O5_3 C5_3 C4_3 111.3(5) . .
C6_3 C5_3 C4_3 113.2(5) . .
O6_3 C6_3 C5_3 112.7(7) . .
C1_3 O5_3 C5_3 115.1(4) . .
C1_4 O4_3 C4_3 120.6(4) . .
O4_3 C1_4 O5_4 112.7(4) . .
O4_3 C1_4 C2_4 110.1(4) . .
O5_4 C1_4 C2_4 108.2(5) . .
O2_4 C2_4 C1_4 109.4(5) . .
O2_4 C2_4 C3_4 110.5(5) . .
C1_4 C2_4 C3_4 110.2(4) . .
O3_4 C3_4 C2_4 112.1(5) . .
O3_4 C3_4 C4_4 106.8(5) . .
C2_4 C3_4 C4_4 109.6(4) . .
O4_4 C4_4 C3_4 107.4(4) . .
O4_4 C4_4 C5_4 110.5(4) . .
C3_4 C4_4 C5_4 108.9(5) . .
O5_4 C5_4 C6_4 106.8(5) . .
O5_4 C5_4 C4_4 112.3(4) . .
C6_4 C5_4 C4_4 110.6(6) . .
O6_4 C6_4 C5_4 112.6(6) . .
C5_4 O5_4 C1_4 114.0(4) . .
C4_4 O4_4 C1_5 118.5(4) . .
O5_5 C1_5 O4_4 109.7(6) . .
O5_5 C1_5 C2_5 110.2(5) . .
O4_4 C1_5 C2_5 109.7(5) . .
O2_5 C2_5 C1_5 109.8(5) . .
O2_5 C2_5 C3_5 111.6(5) . .
C1_5 C2_5 C3_5 109.0(6) . .
O3_5 C3_5 C4_5 108.9(5) . .
O3_5 C3_5 C2_5 108.8(5) . .
C4_5 C3_5 C2_5 109.2(5) . .
O4_5 C4_5 C3_5 107.7(5) . .
O4_5 C4_5 C5_5 107.3(6) . .
C3_5 C4_5 C5_5 109.1(5) . .
O5_5 C5_5 C4_5 106.0(7) . .
O5_5 C5_5 C6A_5 113.3(9) . .
C4_5 C5_5 C6A_5 115.4(8) . .
O5_5 C5_5 C6B_5 95.7(9) . .
C4_5 C5_5 C6B_5 106.9(9) . .
C6A_5 C5_5 C6B_5 24.8(8) . .
O6A_5 C6A_5 C5_5 104.4(13) . .
O6B_5 C6B_5 C5_5 119.6(16) . .
C1_5 O5_5 C5_5 113.3(5) . .
C1_6 O4_5 C4_5 115.1(5) . .
O4_5 C1_6 O5_6 110.0(6) . .
O4_5 C1_6 C2_6 107.8(5) . .
O5_6 C1_6 C2_6 110.3(5) . .
O2_6 C2_6 C1_6 109.6(5) . .
O2_6 C2_6 C3_6 111.8(5) . .
C1_6 C2_6 C3_6 109.9(5) . .
O3_6 C3_6 C2_6 111.8(5) . .
O3_6 C3_6 C4_6 106.9(5) . .
C2_6 C3_6 C4_6 111.1(5) . .
O4_6 C4_6 C5_6 109.7(5) . .
O4_6 C4_6 C3_6 108.7(4) . .
C5_6 C4_6 C3_6 109.5(5) . .
O5_6 C5_6 C6A_6 114.7(9) . .
O5_6 C5_6 C4_6 111.1(6) . .
C6A_6 C5_6 C4_6 111.9(8) . .
O5_6 C5_6 C6B_6 96.1(9) . .
C6A_6 C5_6 C6B_6 21.6(7) . .
C4_6 C5_6 C6B_6 112.1(8) . .
O6A_6 C6A_6 C5_6 107.0(14) . .
O6B_6 C6B_6 C5_6 117.2(12) . .
C1_6 O5_6 C5_6 114.7(5) . .
C1_7 O4_6 C4_6 119.1(5) . .
O5_7 C1_7 O4_6 113.3(6) . .
O5_7 C1_7 C2_7 108.0(6) . .
O4_6 C1_7 C2_7 109.2(5) . .
O2_7 C2_7 C3_7 112.5(5) . .
O2_7 C2_7 C1_7 108.6(6) . .
C3_7 C2_7 C1_7 111.4(5) . .
O3_7 C3_7 C2_7 111.6(5) . .
O3_7 C3_7 C4_7 107.8(5) . .
C2_7 C3_7 C4_7 110.4(5) . .
O4_7 C4_7 C5_7 112.0(5) . .
O4_7 C4_7 C3_7 108.6(4) . .
C5_7 C4_7 C3_7 108.2(5) . .
O5_7 C5_7 C4_7 112.7(6) . .
O5_7 C5_7 C6B_7 109.9(9) . .
C4_7 C5_7 C6B_7 118.7(11) . .
O5_7 C5_7 C6A_7 103.2(10) . .
C4_7 C5_7 C6A_7 103.6(10) . .
C6B_7 C5_7 C6A_7 23.8(9) . .
O6A_7 C6A_7 C5_7 114.3(16) . .
O6B_7 C6B_7 C5_7 99.2(17) . .
C1_7 O5_7 C5_7 115.7(5) . .
C4_7 O4_7 C1_1 120.5(4) . .
OB_16 OA1_16 OA2_16 171(5) . .
OA2_16 OA2_16 OA1_16 130(3) 2_556 .
OA_19 OB_16 OA1_16 159(6) 2_556 .
OA_19 OB_16 OB_19 30(4) 2_556 2_556
OA1_16 OB_16 OB_19 150(4) . 2_556
OA_23 O_17 OA_23 100(10) 4_657 3
OB_18 OA_18 O6A_2 109(3) . .
OB_16 OA_19 OB_19 123(7) 2_556 .
OA_19 OB_19 OB_16 27(4) . 2_556
O_17 OA_23 OA_23 40(7) 3_445 2_657
O_17 OA_23 OB_23 149(10) 3_445 .
OA_23 OA_23 OB_23 153(10) 2_657 .
C2_25 C1_25 C6_25 118.1 . .
C2_25 C1_25 C7_25 122.6 . .
C6_25 C1_25 C7_25 119.3 . .
C3_25 C2_25 C1_25 120.8 . .
C4_25 C3_25 C2_25 120.1 . .
C5_25 C4_25 C3_25 120.2 . .
C4_25 C5_25 C6_25 120.0 . .
C4_25 C5_25 C6_25 92.5 . 2_656
C6_25 C5_25 C6_25 99.6 . 2_656
C5_25 C6_25 C1_25 120.9 . .
C5_25 C6_25 C5_25 78.8 . 2_656
C1_25 C6_25 C5_25 112.9 . 2_656
O7_25 C7_25 C1_25 119.5 . .
O7_25 C7_25 C8_25 118.2 . .
C1_25 C7_25 C8_25 122.2 . .
C9_25 C8_25 C7_25 120.7 . .
C10_25 C9_25 C8_25 120.5 . .
C11_25 C10_25 C9_25 114.6 . .
C2_26 C1_26 C6_26 118.0 . .
C2_26 C1_26 C7_26 122.7 . .
C6_26 C1_26 C7_26 119.3 . .
C3_26 C2_26 C1_26 120.8 . .
C4_26 C3_26 C2_26 120.1 . .
C3_26 C4_26 C5_26 120.2 . .
C4_26 C5_26 C6_26 119.9 . .
C5_26 C6_26 C1_26 121.1 . .
O7_26 C7_26 C1_26 119.6 . .
O7_26 C7_26 C8_26 118.3 . .
C1_26 C7_26 C8_26 122.1 . .
C9_26 C8_26 C7_26 120.6 . .
C10_26 C9_26 C8_26 120.4 . .
C11_26 C10_26 C9_26 114.4 . .
C2_27 C1_27 C6_27 118.0 . .
C2_27 C1_27 C7_27 122.8 . .
C6_27 C1_27 C7_27 119.2 . .
C3_27 C2_27 C1_27 121.0 . .
C4_27 C3_27 C2_27 120.0 . .
C3_27 C4_27 C5_27 120.1 . .
C6_27 C5_27 C4_27 120.0 . .
C5_27 C6_27 C1_27 120.9 . .
O7_27 C7_27 C1_27 119.6 . .
O7_27 C7_27 C8_27 118.3 . .
C1_27 C7_27 C8_27 122.1 . .
C9_27 C8_27 C7_27 120.7 . .
C10_27 C9_27 C8_27 120.5 . .
C11_27 C10_27 C9_27 114.3 . .
C2_28 C1_28 C6_28 117.9 . .
C2_28 C1_28 C7_28 122.8 . .
C6_28 C1_28 C7_28 119.3 . .
C3_28 C2_28 C1_28 120.9 . .
C3_28 C2_28 C3_28 51.3 . 2_656
C1_28 C2_28 C3_28 142.9 . 2_656
C3_28 C3_28 C4_28 137.1 2_656 .
C3_28 C3_28 C2_28 73.9 2_656 .
C4_28 C3_28 C2_28 120.1 . .
C3_28 C3_28 C2_28 54.8 2_656 2_656
C4_28 C3_28 C2_28 85.1 . 2_656
C2_28 C3_28 C2_28 117.0 . 2_656
C3_28 C4_28 C5_28 120.0 . .
C6_28 C5_28 C4_28 120.0 . .
C5_28 C6_28 C1_28 121.1 . .
O7_28 C7_28 C1_28 119.6 . .
O7_28 C7_28 C8_28 118.2 . .
C1_28 C7_28 C8_28 122.1 . .
C9_28 C8_28 C7_28 120.7 . .
C10_28 C9_28 C8_28 120.4 . .
C11_28 C10_28 C9_28 114.5 . .
C2_29 C1_29 C6_29 117.9 . .
C2_29 C1_29 C7_29 122.8 . .
C6_29 C1_29 C7_29 119.3 . .
C3_29 C2_29 C1_29 121.0 . .
C4_29 C3_29 C2_29 119.9 . .
C6_29 C4_29 C5_29 40.8 2_656 .
C6_29 C4_29 C3_29 127.6 2_656 .
C5_29 C4_29 C3_29 120.2 . .
C6_29 C4_29 C5_29 42.7 2_656 2_656
C5_29 C4_29 C5_29 9.2 . 2_656
C3_29 C4_29 C5_29 111.4 . 2_656
C5_29 C5_29 C6_29 123.1 2_656 2_656
C5_29 C5_29 C4_29 151.4 2_656 .
C6_29 C5_29 C4_29 55.3 2_656 .
C5_29 C5_29 C6_29 33.4 2_656 .
C6_29 C5_29 C6_29 125.0 2_656 .
C4_29 C5_29 C6_29 120.0 . .
C5_29 C5_29 C4_29 19.5 2_656 2_656
C6_29 C5_29 C4_29 105.5 2_656 2_656
C4_29 C5_29 C4_29 136.3 . 2_656
C6_29 C5_29 C4_29 34.1 . 2_656
C5_29 C6_29 C4_29 83.8 2_656 2_656
C5_29 C6_29 C5_29 23.6 2_656 .
C4_29 C6_29 C5_29 103.2 2_656 .
C5_29 C6_29 C1_29 143.4 2_656 .
C4_29 C6_29 C1_29 114.6 2_656 .
C5_29 C6_29 C1_29 121.0 . .
O7_29 C7_29 C1_29 119.6 . .
O7_29 C7_29 C8_29 118.3 . .
C1_29 C7_29 C8_29 122.1 . .
C9_29 C8_29 C7_29 120.7 . .
C10_29 C9_29 C8_29 120.5 . .
C11_29 C10_29 C9_29 114.4 . .

loop_
_geom_bond_atom_site_label_1
_geom_bond_atom_site_label_2
_geom_bond_distance
_geom_bond_site_symmetry_2
C1_1 O5_1 1.422(7) .
C1_1 O4_7 1.480(7) .
C1_1 C2_1 1.522(10) .
C2_1 O2_1 1.429(7) .
C2_1 C3_1 1.519(9) .
C3_1 O3_1 1.450(8) .
C3_1 C4_1 1.525(7) .
C4_1 O4_1 1.434(7) .
C4_1 C5_1 1.525(10) .
C5_1 O5_1 1.440(8) .
C5_1 C6_1 1.554(9) .
C6_1 O6_1 1.488(13) .
O4_1 C1_2 1.452(8) .
C1_2 O5_2 1.414(8) .
C1_2 C2_2 1.508(11) .
C2_2 O2_2 1.410(8) .
C2_2 C3_2 1.547(9) .
C3_2 O3_2 1.433(7) .
C3_2 C4_2 1.515(8) .
C4_2 O4_2 1.480(7) .
C4_2 C5_2 1.528(10) .
C5_2 O5_2 1.484(8) .
C5_2 C6A_2 1.557(17) .
C5_2 C6B_2 1.559(14) .
C6A_2 O6A_2 1.49(3) .
O6A_2 OA_18 1.82(3) .
C6B_2 O6B_2 1.477(19) .
O4_2 C1_3 1.400(7) .
C1_3 O5_3 1.437(8) .
C1_3 C2_3 1.512(9) .
C2_3 O2_3 1.462(8) .
C2_3 C3_3 1.563(9) .
C3_3 O3_3 1.435(7) .
C3_3 C4_3 1.528(8) .
C4_3 O4_3 1.491(7) .
C4_3 C5_3 1.530(8) .
C5_3 O5_3 1.481(9) .
C5_3 C6_3 1.503(10) .
C6_3 O6_3 1.372(12) .
O4_3 C1_4 1.441(7) .
C1_4 O5_4 1.441(7) .
C1_4 C2_4 1.516(8) .
C2_4 O2_4 1.438(7) .
C2_4 C3_4 1.526(9) .
C3_4 O3_4 1.449(7) .
C3_4 C4_4 1.543(7) .
C4_4 O4_4 1.430(7) .
C4_4 C5_4 1.557(8) .
C5_4 O5_4 1.434(8) .
C5_4 C6_4 1.530(8) .
C6_4 O6_4 1.465(11) .
O4_4 C1_5 1.448(9) .
C1_5 O5_5 1.429(8) .
C1_5 C2_5 1.529(9) .
C2_5 O2_5 1.420(8) .
C2_5 C3_5 1.529(9) .
C3_5 O3_5 1.446(7) .
C3_5 C4_5 1.512(8) .
C4_5 O4_5 1.459(8) .
C4_5 C5_5 1.539(10) .
C5_5 O5_5 1.477(11) .
C5_5 C6A_5 1.554(18) .
C5_5 C6B_5 1.592(19) .
C6A_5 O6A_5 1.4303 .
C6B_5 O6B_5 1.4300 .
O4_5 C1_6 1.421(7) .
C1_6 O5_6 1.423(8) .
C1_6 C2_6 1.511(9) .
C2_6 O2_6 1.433(8) .
C2_6 C3_6 1.554(10) .
C3_6 O3_6 1.436(7) .
C3_6 C4_6 1.556(8) .
C4_6 O4_6 1.476(8) .
C4_6 C5_6 1.536(9) .
C5_6 O5_6 1.518(11) .
C5_6 C6A_6 1.528(17) .
C5_6 C6B_6 1.543(17) .
C6A_6 O6A_6 1.39(2) .
C6B_6 O6B_6 1.42(2) .
O4_6 C1_7 1.418(9) .
C1_7 O5_7 1.413(9) .
C1_7 C2_7 1.557(11) .
C2_7 O2_7 1.448(8) .
C2_7 C3_7 1.539(9) .
C3_7 O3_7 1.440(8) .
C3_7 C4_7 1.558(8) .
C4_7 O4_7 1.443(7) .
C4_7 C5_7 1.542(11) .
C5_7 O5_7 1.465(10) .
C5_7 C6B_7 1.54(2) .
C5_7 C6A_7 1.61(2) .
C6A_7 O6A_7 1.49(3) .
C6B_7 O6B_7 1.39(3) .
OA_10 OB_10 0.63(2) .
OA_13 OB_13 0.83(3) .
OA_14 OB_14 0.86(3) .
OA1_16 OB_16 1.00(4) .
OA1_16 OA2_16 1.13(4) .
OA2_16 OA2_16 1.07(6) 2_556
OB_16 OA_19 0.89(5) 2_556
OB_16 OB_19 1.65(6) 2_556
O_17 OA_23 1.10(12) 4_657
O_17 OA_23 1.10(13) 3
OA_18 OB_18 0.78(3) .
OA_19 OB_16 0.89(5) 2_556
OA_19 OB_19 0.98(6) .
OB_19 OB_16 1.65(6) 2_556
OA_22 OB_22 1.13(5) .
OA_23 O_17 1.10(12) 3_445
OA_23 OA_23 1.7(2) 2_657
OA_23 OB_23 1.74(11) .
O7_25 C7_25 1.2356 .
C1_25 C2_25 1.4072 .
C1_25 C6_25 1.4085 .
C1_25 C7_25 1.4844 .
C2_25 C3_25 1.3917 .
C3_25 C4_25 1.3896 .
C4_25 C5_25 1.3894 .
C5_25 C6_25 1.3919 .
C5_25 C6_25 1.9718 2_656
C6_25 C5_25 1.9718 2_656
C7_25 C8_25 1.5579 .
C8_25 C9_25 1.5508 .
C9_25 C10_25 1.5434 .
C10_25 C11_25 1.5342 .
O7_26 C7_26 1.2335 .
C1_26 C2_26 1.4071 .
C1_26 C6_26 1.4073 .
C1_26 C7_26 1.4851 .
C2_26 C3_26 1.3922 .
C3_26 C4_26 1.3886 .
C4_26 C5_26 1.3906 .
C5_26 C6_26 1.3907 .
C7_26 C8_26 1.5578 .
C8_26 C9_26 1.5519 .
C9_26 C10_26 1.5451 .
C10_26 C11_26 1.5348 .
O7_27 C7_27 1.2339 .
C1_27 C2_27 1.4055 .
C1_27 C6_27 1.4095 .
C1_27 C7_27 1.4851 .
C2_27 C3_27 1.3917 .
C3_27 C4_27 1.3897 .
C4_27 C5_27 1.3910 .
C5_27 C6_27 1.3903 .
C7_27 C8_27 1.5578 .
C8_27 C9_27 1.5512 .
C9_27 C10_27 1.5450 .
C10_27 C11_27 1.5355 .
O7_28 C7_28 1.2336 .
C1_28 C2_28 1.4070 .
C1_28 C6_28 1.4080 .
C1_28 C7_28 1.4847 .
C2_28 C3_28 1.3913 .
C2_28 C3_28 1.6358 2_656
C3_28 C3_28 1.3286 2_656
C3_28 C4_28 1.3891 .
C3_28 C2_28 1.6358 2_656
C4_28 C5_28 1.3927 .
C5_28 C6_28 1.3895 .
C7_28 C8_28 1.5588 .
C8_28 C9_28 1.5527 .
C9_28 C10_28 1.5443 .
C10_28 C11_28 1.5344 .
O7_29 C7_29 1.2330 .
C1_29 C2_29 1.4066 .
C1_29 C6_29 1.4083 .
C1_29 C7_29 1.4846 .
C2_29 C3_29 1.3919 .
C3_29 C4_29 1.3907 .
C4_29 C6_29 1.1485 2_656
C4_29 C5_29 1.3882 .
C4_29 C5_29 1.9956 2_656
C5_29 C5_29 0.6630 2_656
C5_29 C6_29 0.9133 2_656
C5_29 C6_29 1.3907 .
C5_29 C4_29 1.9956 2_656
C6_29 C5_29 0.9134 2_656
C6_29 C4_29 1.1484 2_656
C7_29 C8_29 1.5581 .
C8_29 C9_29 1.5513 .
C9_29 C10_29 1.5437 .
C10_29 C11_29 1.5338 .

loop_
_geom_torsion_atom_site_label_1
_geom_torsion_atom_site_label_2
_geom_torsion_atom_site_label_3
_geom_torsion_atom_site_label_4
_geom_torsion
_geom_torsion_site_symmetry_1
_geom_torsion_site_symmetry_4
O5_1 C1_1 C2_1 O2_1 -177.9(4) . .
O4_7 C1_1 C2_1 O2_1 59.2(6) . .
O5_1 C1_1 C2_1 C3_1 61.0(6) . .
O4_7 C1_1 C2_1 C3_1 -61.9(6) . .
O2_1 C2_1 C3_1 O3_1 62.1(6) . .
C1_1 C2_1 C3_1 O3_1 -177.4(5) . .
O2_1 C2_1 C3_1 C4_1 -179.9(5) . .
C1_1 C2_1 C3_1 C4_1 -59.3(6) . .
O3_1 C3_1 C4_1 O4_1 -68.1(6) . .
C2_1 C3_1 C4_1 O4_1 173.8(5) . .
O3_1 C3_1 C4_1 C5_1 174.3(5) . .
C2_1 C3_1 C4_1 C5_1 56.2(6) . .
O4_1 C4_1 C5_1 O5_1 -170.7(4) . .
C3_1 C4_1 C5_1 O5_1 -54.2(6) . .
O4_1 C4_1 C5_1 C6_1 71.9(7) . .
C3_1 C4_1 C5_1 C6_1 -171.6(6) . .
O5_1 C5_1 C6_1 O6_1 -68.4(8) . .
C4_1 C5_1 C6_1 O6_1 52.7(8) . .
O4_7 C1_1 O5_1 C5_1 61.6(7) . .
C2_1 C1_1 O5_1 C5_1 -60.3(7) . .
C4_1 C5_1 O5_1 C1_1 57.1(7) . .
C6_1 C5_1 O5_1 C1_1 179.1(6) . .
C5_1 C4_1 O4_1 C1_2 -111.7(6) . .
C3_1 C4_1 O4_1 C1_2 129.9(5) . .
C4_1 O4_1 C1_2 O5_2 115.1(5) . .
C4_1 O4_1 C1_2 C2_2 -123.5(5) . .
O5_2 C1_2 C2_2 O2_2 179.5(5) . .
O4_1 C1_2 C2_2 O2_2 59.2(6) . .
O5_2 C1_2 C2_2 C3_2 56.4(6) . .
O4_1 C1_2 C2_2 C3_2 -63.9(6) . .
O2_2 C2_2 C3_2 O3_2 61.8(6) . .
C1_2 C2_2 C3_2 O3_2 -176.2(5) . .
O2_2 C2_2 C3_2 C4_2 -178.4(5) . .
C1_2 C2_2 C3_2 C4_2 -56.4(6) . .
O3_2 C3_2 C4_2 O4_2 -63.2(6) . .
C2_2 C3_2 C4_2 O4_2 176.1(5) . .
O3_2 C3_2 C4_2 C5_2 178.2(5) . .
C2_2 C3_2 C4_2 C5_2 57.5(6) . .
O4_2 C4_2 C5_2 O5_2 -175.3(4) . .
C3_2 C4_2 C5_2 O5_2 -57.3(6) . .
O4_2 C4_2 C5_2 C6A_2 76.6(9) . .
C3_2 C4_2 C5_2 C6A_2 -165.3(8) . .
O4_2 C4_2 C5_2 C6B_2 55.8(10) . .
C3_2 C4_2 C5_2 C6B_2 173.9(9) . .
O5_2 C5_2 C6A_2 O6A_2 -60.0(13) . .
C4_2 C5_2 C6A_2 O6A_2 53.6(14) . .
C6B_2 C5_2 C6A_2 O6A_2 -172(3) . .
C5_2 C6A_2 O6A_2 OA_18 -83(3) . .
O5_2 C5_2 C6B_2 O6B_2 -62.0(10) . .
C4_2 C5_2 C6B_2 O6B_2 66.6(11) . .
C6A_2 C5_2 C6B_2 O6B_2 12.7(16) . .
O4_1 C1_2 O5_2 C5_2 60.7(7) . .
C2_2 C1_2 O5_2 C5_2 -58.6(7) . .
C4_2 C5_2 O5_2 C1_2 58.7(7) . .
C6A_2 C5_2 O5_2 C1_2 168.9(9) . .
C6B_2 C5_2 O5_2 C1_2 -166.4(8) . .
C3_2 C4_2 O4_2 C1_3 130.2(5) . .
C5_2 C4_2 O4_2 C1_3 -110.9(6) . .
C4_2 O4_2 C1_3 O5_3 113.3(5) . .
C4_2 O4_2 C1_3 C2_3 -126.8(6) . .
O4_2 C1_3 C2_3 O2_3 60.2(7) . .
O5_3 C1_3 C2_3 O2_3 -178.9(5) . .
O4_2 C1_3 C2_3 C3_3 -65.8(6) . .
O5_3 C1_3 C2_3 C3_3 55.1(6) . .
O2_3 C2_3 C3_3 O3_3 59.2(7) . .
C1_3 C2_3 C3_3 O3_3 -177.1(5) . .
O2_3 C2_3 C3_3 C4_3 -178.6(5) . .
C1_3 C2_3 C3_3 C4_3 -54.9(6) . .
O3_3 C3_3 C4_3 O4_3 -62.1(6) . .
C2_3 C3_3 C4_3 O4_3 173.7(4) . .
O3_3 C3_3 C4_3 C5_3 177.2(5) . .
C2_3 C3_3 C4_3 C5_3 53.0(6) . .
O4_3 C4_3 C5_3 O5_3 -174.4(4) . .
C3_3 C4_3 C5_3 O5_3 -54.0(6) . .
O4_3 C4_3 C5_3 C6_3 63.7(7) . .
C3_3 C4_3 C5_3 C6_3 -175.8(6) . .
O5_3 C5_3 C6_3 O6_3 -66.0(8) . .
C4_3 C5_3 C6_3 O6_3 57.7(9) . .
O4_2 C1_3 O5_3 C5_3 61.3(6) . .
C2_3 C1_3 O5_3 C5_3 -58.4(7) . .
C6_3 C5_3 O5_3 C1_3 -176.1(6) . .
C4_3 C5_3 O5_3 C1_3 59.0(6) . .
C3_3 C4_3 O4_3 C1_4 124.8(5) . .
C5_3 C4_3 O4_3 C1_4 -115.3(5) . .
C4_3 O4_3 C1_4 O5_4 108.4(5) . .
C4_3 O4_3 C1_4 C2_4 -130.6(5) . .
O4_3 C1_4 C2_4 O2_4 59.2(6) . .
O5_4 C1_4 C2_4 O2_4 -177.1(4) . .
O4_3 C1_4 C2_4 C3_4 -62.6(6) . .
O5_4 C1_4 C2_4 C3_4 61.1(5) . .
O2_4 C2_4 C3_4 O3_4 61.7(6) . .
C1_4 C2_4 C3_4 O3_4 -177.2(4) . .
O2_4 C2_4 C3_4 C4_4 -179.9(5) . .
C1_4 C2_4 C3_4 C4_4 -58.8(6) . .
O3_4 C3_4 C4_4 O4_4 -66.2(6) . .
C2_4 C3_4 C4_4 O4_4 172.2(4) . .
O3_4 C3_4 C4_4 C5_4 174.1(4) . .
C2_4 C3_4 C4_4 C5_4 52.4(6) . .
O4_4 C4_4 C5_4 O5_4 -169.4(5) . .
C3_4 C4_4 C5_4 O5_4 -51.6(6) . .
O4_4 C4_4 C5_4 C6_4 71.5(6) . .
C3_4 C4_4 C5_4 C6_4 -170.7(5) . .
O5_4 C5_4 C6_4 O6_4 -61.3(7) . .
C4_4 C5_4 C6_4 O6_4 61.1(7) . .
C6_4 C5_4 O5_4 C1_4 178.9(5) . .
C4_4 C5_4 O5_4 C1_4 57.6(6) . .
O4_3 C1_4 O5_4 C5_4 61.0(6) . .
C2_4 C1_4 O5_4 C5_4 -61.1(6) . .
C3_4 C4_4 O4_4 C1_5 132.4(5) . .
C5_4 C4_4 O4_4 C1_5 -108.9(6) . .
C4_4 O4_4 C1_5 O5_5 113.9(5) . .
C4_4 O4_4 C1_5 C2_5 -124.8(5) . .
O5_5 C1_5 C2_5 O2_5 178.7(6) . .
O4_4 C1_5 C2_5 O2_5 57.8(7) . .
O5_5 C1_5 C2_5 C3_5 56.2(8) . .
O4_4 C1_5 C2_5 C3_5 -64.7(6) . .
O2_5 C2_5 C3_5 O3_5 63.0(7) . .
C1_5 C2_5 C3_5 O3_5 -175.6(5) . .
O2_5 C2_5 C3_5 C4_5 -178.3(5) . .
C1_5 C2_5 C3_5 C4_5 -56.8(7) . .
O3_5 C3_5 C4_5 O4_5 -64.3(7) . .
C2_5 C3_5 C4_5 O4_5 177.1(5) . .
O3_5 C3_5 C4_5 C5_5 179.6(6) . .
C2_5 C3_5 C4_5 C5_5 60.9(8) . .
O4_5 C4_5 C5_5 O5_5 -177.9(5) . .
C3_5 C4_5 C5_5 O5_5 -61.5(8) . .
O4_5 C4_5 C5_5 C6A_5 55.8(12) . .
C3_5 C4_5 C5_5 C6A_5 172.2(10) . .
O4_5 C4_5 C5_5 C6B_5 80.8(11) . .
C3_5 C4_5 C5_5 C6B_5 -162.8(10) . .
O5_5 C5_5 C6A_5 O6A_5 -65.5(14) . .
C4_5 C5_5 C6A_5 O6A_5 57.0(16) . .
C6B_5 C5_5 C6A_5 O6A_5 -18(2) . .
O5_5 C5_5 C6B_5 O6B_5 -66.4(17) . .
C4_5 C5_5 C6B_5 O6B_5 42.2(19) . .
C6A_5 C5_5 C6B_5 O6B_5 156(3) . .
O4_4 C1_5 O5_5 C5_5 59.5(8) . .
C2_5 C1_5 O5_5 C5_5 -61.5(9) . .
C4_5 C5_5 O5_5 C1_5 63.0(9) . .
C6A_5 C5_5 O5_5 C1_5 -169.4(9) . .
C6B_5 C5_5 O5_5 C1_5 172.5(9) . .
C3_5 C4_5 O4_5 C1_6 126.6(6) . .
C5_5 C4_5 O4_5 C1_6 -116.0(6) . .
C4_5 O4_5 C1_6 O5_6 109.1(6) . .
C4_5 O4_5 C1_6 C2_6 -130.5(6) . .
O4_5 C1_6 C2_6 O2_6 61.4(7) . .
O5_6 C1_6 C2_6 O2_6 -178.4(5) . .
O4_5 C1_6 C2_6 C3_6 -61.7(7) . .
O5_6 C1_6 C2_6 C3_6 58.4(6) . .
O2_6 C2_6 C3_6 O3_6 62.2(6) . .
C1_6 C2_6 C3_6 O3_6 -175.9(4) . .
O2_6 C2_6 C3_6 C4_6 -178.5(4) . .
C1_6 C2_6 C3_6 C4_6 -56.6(6) . .
O3_6 C3_6 C4_6 O4_6 -64.9(6) . .
C2_6 C3_6 C4_6 O4_6 172.9(5) . .
O3_6 C3_6 C4_6 C5_6 175.3(6) . .
C2_6 C3_6 C4_6 C5_6 53.1(7) . .
O4_6 C4_6 C5_6 O5_6 -170.1(5) . .
C3_6 C4_6 C5_6 O5_6 -50.9(7) . .
O4_6 C4_6 C5_6 C6A_6 60.3(11) . .
C3_6 C4_6 C5_6 C6A_6 179.4(10) . .
O4_6 C4_6 C5_6 C6B_6 83.6(10) . .
C3_6 C4_6 C5_6 C6B_6 -157.2(9) . .
O5_6 C5_6 C6A_6 O6A_6 -52.8(14) . .
C4_6 C5_6 C6A_6 O6A_6 74.9(14) . .
C6B_6 C5_6 C6A_6 O6A_6 -20(2) . .
O5_6 C5_6 C6B_6 O6B_6 -61.9(13) . .
C6A_6 C5_6 C6B_6 O6B_6 148(3) . .
C4_6 C5_6 C6B_6 O6B_6 53.9(16) . .
O4_5 C1_6 O5_6 C5_6 59.7(7) . .
C2_6 C1_6 O5_6 C5_6 -59.1(7) . .
C6A_6 C5_6 O5_6 C1_6 -175.7(8) . .
C4_6 C5_6 O5_6 C1_6 56.1(7) . .
C6B_6 C5_6 O5_6 C1_6 172.6(8) . .
C5_6 C4_6 O4_6 C1_7 -111.4(6) . .
C3_6 C4_6 O4_6 C1_7 128.9(5) . .
C4_6 O4_6 C1_7 O5_7 110.7(6) . .
C4_6 O4_6 C1_7 C2_7 -128.9(5) . .
O5_7 C1_7 C2_7 O2_7 -178.5(5) . .
O4_6 C1_7 C2_7 O2_7 57.9(6) . .
O5_7 C1_7 C2_7 C3_7 57.1(6) . .
O4_6 C1_7 C2_7 C3_7 -66.5(7) . .
O2_7 C2_7 C3_7 O3_7 61.6(7) . .
C1_7 C2_7 C3_7 O3_7 -176.2(5) . .
O2_7 C2_7 C3_7 C4_7 -178.5(5) . .
C1_7 C2_7 C3_7 C4_7 -56.2(7) . .
O3_7 C3_7 C4_7 O4_7 -63.6(6) . .
C2_7 C3_7 C4_7 O4_7 174.2(5) . .
O3_7 C3_7 C4_7 C5_7 174.6(5) . .
C2_7 C3_7 C4_7 C5_7 52.4(7) . .
O4_7 C4_7 C5_7 O5_7 -172.0(6) . .
C3_7 C4_7 C5_7 O5_7 -52.3(8) . .
O4_7 C4_7 C5_7 C6B_7 57.6(13) . .
C3_7 C4_7 C5_7 C6B_7 177.2(11) . .
O4_7 C4_7 C5_7 C6A_7 77.3(11) . .
C3_7 C4_7 C5_7 C6A_7 -163.1(10) . .
O5_7 C5_7 C6A_7 O6A_7 -61.2(18) . .
C4_7 C5_7 C6A_7 O6A_7 56.4(19) . .
C6B_7 C5_7 C6A_7 O6A_7 -171(4) . .
O5_7 C5_7 C6B_7 O6B_7 -52(2) . .
C4_7 C5_7 C6B_7 O6B_7 79.3(18) . .
C6A_7 C5_7 C6B_7 O6B_7 25(3) . .
O4_6 C1_7 O5_7 C5_7 62.6(9) . .
C2_7 C1_7 O5_7 C5_7 -58.5(8) . .
C4_7 C5_7 O5_7 C1_7 58.8(9) . .
C6B_7 C5_7 O5_7 C1_7 -166.3(12) . .
C6A_7 C5_7 O5_7 C1_7 169.9(10) . .
C5_7 C4_7 O4_7 C1_1 -116.6(6) . .
C3_7 C4_7 O4_7 C1_1 124.0(6) . .
O5_1 C1_1 O4_7 C4_7 110.7(6) . .
C2_1 C1_1 O4_7 C4_7 -127.4(5) . .
OB_16 OA1_16 OA2_16 OA2_16 -120(28) . 2_556
OA2_16 OA1_16 OB_16 OA_19 -34(41) . 2_556
OA2_16 OA1_16 OB_16 OB_19 36(33) . 2_556
C6A_2 O6A_2 OA_18 OB_18 -33(5) . .
C6_25 C1_25 C2_25 C3_25 0.3 . .
C7_25 C1_25 C2_25 C3_25 179.9 . .
C1_25 C2_25 C3_25 C4_25 -0.1 . .
C2_25 C3_25 C4_25 C5_25 -0.2 . .
C3_25 C4_25 C5_25 C6_25 0.1 . .
C3_25 C4_25 C5_25 C6_25 -102.5 . 2_656
C4_25 C5_25 C6_25 C1_25 0.1 . .
C6_25 C5_25 C6_25 C1_25 98.7 2_656 .
C4_25 C5_25 C6_25 C5_25 -110.0 . 2_656
C6_25 C5_25 C6_25 C5_25 -11.4 2_656 2_656
C2_25 C1_25 C6_25 C5_25 -0.3 . .
C7_25 C1_25 C6_25 C5_25 -180.0 . .
C2_25 C1_25 C6_25 C5_25 90.1 . 2_656
C7_25 C1_25 C6_25 C5_25 -89.6 . 2_656
C2_25 C1_25 C7_25 O7_25 -173.5 . .
C6_25 C1_25 C7_25 O7_25 6.1 . .
C2_25 C1_25 C7_25 C8_25 5.4 . .
C6_25 C1_25 C7_25 C8_25 -174.9 . .
O7_25 C7_25 C8_25 C9_25 -30.9 . .
C1_25 C7_25 C8_25 C9_25 150.1 . .
C7_25 C8_25 C9_25 C10_25 50.5 . .
C8_25 C9_25 C10_25 C11_25 60.6 . .
C6_26 C1_26 C2_26 C3_26 0.2 . .
C7_26 C1_26 C2_26 C3_26 179.9 . .
C1_26 C2_26 C3_26 C4_26 0.0 . .
C2_26 C3_26 C4_26 C5_26 0.0 . .
C3_26 C4_26 C5_26 C6_26 0.0 . .
C4_26 C5_26 C6_26 C1_26 0.2 . .
C2_26 C1_26 C6_26 C5_26 -0.3 . .
C7_26 C1_26 C6_26 C5_26 180.0 . .
C2_26 C1_26 C7_26 O7_26 -173.6 . .
C6_26 C1_26 C7_26 O7_26 6.1 . .
C2_26 C1_26 C7_26 C8_26 5.2 . .
C6_26 C1_26 C7_26 C8_26 -175.0 . .
O7_26 C7_26 C8_26 C9_26 -31.0 . .
C1_26 C7_26 C8_26 C9_26 150.1 . .
C7_26 C8_26 C9_26 C10_26 44.7 . .
C8_26 C9_26 C10_26 C11_26 60.1 . .
C6_27 C1_27 C2_27 C3_27 -0.1 . .
C7_27 C1_27 C2_27 C3_27 179.9 . .
C1_27 C2_27 C3_27 C4_27 0.4 . .
C2_27 C3_27 C4_27 C5_27 -0.4 . .
C3_27 C4_27 C5_27 C6_27 0.2 . .
C4_27 C5_27 C6_27 C1_27 0.0 . .
C2_27 C1_27 C6_27 C5_27 -0.1 . .
C7_27 C1_27 C6_27 C5_27 179.9 . .
C2_27 C1_27 C7_27 O7_27 -173.7 . .
C6_27 C1_27 C7_27 O7_27 6.3 . .
C2_27 C1_27 C7_27 C8_27 5.0 . .
C6_27 C1_27 C7_27 C8_27 -175.0 . .
O7_27 C7_27 C8_27 C9_27 -31.2 . .
C1_27 C7_27 C8_27 C9_27 150.0 . .
C7_27 C8_27 C9_27 C10_27 46.0 . .
C8_27 C9_27 C10_27 C11_27 60.0 . .
C6_28 C1_28 C2_28 C3_28 0.0 . .
C7_28 C1_28 C2_28 C3_28 179.8 . .
C6_28 C1_28 C2_28 C3_28 -65.4 . 2_656
C7_28 C1_28 C2_28 C3_28 114.4 . 2_656
C1_28 C2_28 C3_28 C3_28 -135.3 . 2_656
C1_28 C2_28 C3_28 C4_28 0.2 . .
C3_28 C2_28 C3_28 C4_28 135.6 2_656 .
C1_28 C2_28 C3_28 C2_28 -100.4 . 2_656
C3_28 C2_28 C3_28 C2_28 34.9 2_656 2_656
C3_28 C3_28 C4_28 C5_28 98.5 2_656 .
C2_28 C3_28 C4_28 C5_28 -0.3 . .
C2_28 C3_28 C4_28 C5_28 118.2 2_656 .
C3_28 C4_28 C5_28 C6_28 0.2 . .
C4_28 C5_28 C6_28 C1_28 0.1 . .
C2_28 C1_28 C6_28 C5_28 -0.1 . .
C7_28 C1_28 C6_28 C5_28 -180.0 . .
C2_28 C1_28 C7_28 O7_28 -173.7 . .
C6_28 C1_28 C7_28 O7_28 6.1 . .
C2_28 C1_28 C7_28 C8_28 5.3 . .
C6_28 C1_28 C7_28 C8_28 -174.8 . .
O7_28 C7_28 C8_28 C9_28 -30.8 . .
C1_28 C7_28 C8_28 C9_28 150.1 . .
C7_28 C8_28 C9_28 C10_28 45.9 . .
C8_28 C9_28 C10_28 C11_28 60.0 . .
C6_29 C1_29 C2_29 C3_29 0.1 . .
C7_29 C1_29 C2_29 C3_29 179.8 . .
C1_29 C2_29 C3_29 C4_29 0.1 . .
C2_29 C3_29 C4_29 C6_29 -49.2 . 2_656
C2_29 C3_29 C4_29 C5_29 -0.2 . .
C2_29 C3_29 C4_29 C5_29 -3.1 . 2_656
C6_29 C4_29 C5_29 C5_29 96.7 2_656 2_656
C3_29 C4_29 C5_29 C5_29 -17.1 . 2_656
C3_29 C4_29 C5_29 C6_29 -113.9 . 2_656
C5_29 C4_29 C5_29 C6_29 -96.7 2_656 2_656
C6_29 C4_29 C5_29 C6_29 114.0 2_656 .
C3_29 C4_29 C5_29 C6_29 0.1 . .
C5_29 C4_29 C5_29 C6_29 17.2 2_656 .
C6_29 C4_29 C5_29 C4_29 75.3 2_656 2_656
C3_29 C4_29 C5_29 C4_29 -38.6 . 2_656
C5_29 C4_29 C5_29 C4_29 -21.4 2_656 2_656
C6_29 C5_29 C6_29 C5_29 -98.5 2_656 2_656
C4_29 C5_29 C6_29 C5_29 -165.0 . 2_656
C4_29 C5_29 C6_29 C5_29 -35.4 2_656 2_656
C5_29 C5_29 C6_29 C4_29 35.4 2_656 2_656
C6_29 C5_29 C6_29 C4_29 -63.0 2_656 2_656
C4_29 C5_29 C6_29 C4_29 -129.6 . 2_656
C5_29 C5_29 C6_29 C1_29 165.2 2_656 .
C6_29 C5_29 C6_29 C1_29 66.7 2_656 .
C4_29 C5_29 C6_29 C1_29 0.2 . .
C4_29 C5_29 C6_29 C1_29 129.8 2_656 .
C2_29 C1_29 C6_29 C5_29 9.6 . 2_656
C7_29 C1_29 C6_29 C5_29 -170.1 . 2_656
C2_29 C1_29 C6_29 C4_29 124.3 . 2_656
C7_29 C1_29 C6_29 C4_29 -55.4 . 2_656
C2_29 C1_29 C6_29 C5_29 -0.3 . .
C7_29 C1_29 C6_29 C5_29 -180.0 . .
C2_29 C1_29 C7_29 O7_29 -173.6 . .
C6_29 C1_29 C7_29 O7_29 6.1 . .
C2_29 C1_29 C7_29 C8_29 5.4 . .
C6_29 C1_29 C7_29 C8_29 -175.0 . .
O7_29 C7_29 C8_29 C9_29 -30.9 . .
C1_29 C7_29 C8_29 C9_29 150.1 . .
C7_29 C8_29 C9_29 C10_29 45.9 . .
C8_29 C9_29 C10_29 C11_29 60.0 . .
